data_4123555
loop_
_publ_author_name
'Aguirre-D\'iaz, Lina Mar\'ia'
'G\'andara, Felipe'
'Iglesias, Marta'
'Snejko, Natalia'
'Guti\'errez-Puebla, Enrique'
'Monge, M \'Angeles'

_publ_section_title
;
 Tunable catalytic activity of solid solution metal-organic frameworks in
 one-pot multicomponent reactions.
;
_journal_issue 19
_journal_name_full 'Journal of the American Chemical Society'
_journal_page_first 6132
_journal_page_last 6135
_journal_paper_doi 10.1021/jacs.5b02313
_journal_volume 137
_journal_year 2015
_chemical_formula_moiety 'C17 H8 F6 Ga O5'
_chemical_formula_sum 'C17 H8 F6 Ga O5'
_chemical_formula_weight 475.95
_chemical_name_systematic
; 
 ? 
;
_space_group_IT_number 15
_symmetry_cell_setting monoclinic
_symmetry_space_group_name_Hall '-C 2yc'
_symmetry_space_group_name_H-M 'C 1 2/c 1'
_atom_sites_solution_hydrogens geom
_atom_sites_solution_primary direct
_atom_sites_solution_secondary difmap
_audit_creation_method SHELXL-97
_cell_angle_alpha 90.00
_cell_angle_beta 108.232(11)
_cell_angle_gamma 90.00
_cell_formula_units_Z 8
_cell_length_a 25.097(6)
_cell_length_b 12.774(4)
_cell_length_c 12.636(3)
_cell_measurement_reflns_used 501
_cell_measurement_temperature 293(2)
_cell_measurement_theta_max 35.03
_cell_measurement_theta_min 3.71
_cell_volume 3847.6(18)
_computing_cell_refinement 'Bruker SMART'
_computing_data_collection 'Bruker SMART'
_computing_data_reduction 'Bruker SAINT'
_computing_molecular_graphics 'Bruker SHELXTL'
_computing_publication_material 'Bruker SHELXTL'
_computing_structure_refinement 'SHELXL-97 (Sheldrick, 1997)'
_computing_structure_solution 'SHELXS-97 (Sheldrick, 1990)'
_diffrn_ambient_temperature 293(2)
_diffrn_measured_fraction_theta_full 0.968
_diffrn_measured_fraction_theta_max 0.968
_diffrn_measurement_device_type 'CCD area detector'
_diffrn_measurement_method 'phi and omega scans'
_diffrn_radiation_monochromator graphite
_diffrn_radiation_source 'fine-focus sealed tube'
_diffrn_radiation_type CuK\a
_diffrn_radiation_wavelength 1.54178
_diffrn_reflns_av_R_equivalents 0.0858
_diffrn_reflns_av_sigmaI/netI 0.1317
_diffrn_reflns_limit_h_max 29
_diffrn_reflns_limit_h_min -29
_diffrn_reflns_limit_k_max 14
_diffrn_reflns_limit_k_min -14
_diffrn_reflns_limit_l_max 14
_diffrn_reflns_limit_l_min -13
_diffrn_reflns_number 4663
_diffrn_reflns_theta_full 63.89
_diffrn_reflns_theta_max 63.89
_diffrn_reflns_theta_min 3.71
_exptl_absorpt_coefficient_mu 2.751
_exptl_absorpt_correction_T_max 0.9470
_exptl_absorpt_correction_T_min 0.7705
_exptl_absorpt_correction_type multi-scan
_exptl_absorpt_process_details SADABS
_exptl_crystal_colour colourless
_exptl_crystal_density_diffrn 1.643
_exptl_crystal_density_method 'not measured'
_exptl_crystal_description needle
_exptl_crystal_F_000 1880
_exptl_crystal_size_max 0.10
_exptl_crystal_size_mid 0.04
_exptl_crystal_size_min 0.02
_refine_diff_density_max 0.959
_refine_diff_density_min -0.574
_refine_diff_density_rms 0.091
_refine_ls_extinction_method none
_refine_ls_goodness_of_fit_ref 0.908
_refine_ls_hydrogen_treatment noref
_refine_ls_matrix_type full
_refine_ls_number_parameters 266
_refine_ls_number_reflns 3088
_refine_ls_number_restraints 0
_refine_ls_restrained_S_all 0.908
_refine_ls_R_factor_all 0.1474
_refine_ls_R_factor_gt 0.0661
_refine_ls_shift/su_max 0.001
_refine_ls_shift/su_mean 0.000
_refine_ls_structure_factor_coef Fsqd
_refine_ls_weighting_details 'calc w=1/[\s^2^(Fo^2^)+(0.0980P)^2^+0.0000P] where P=(Fo^2^+2Fc^2^)/3'
_refine_ls_weighting_scheme calc
_refine_ls_wR_factor_gt 0.1583
_refine_ls_wR_factor_ref 0.1913
_reflns_number_gt 1418
_reflns_number_total 3088
_reflns_threshold_expression >2sigma(I)
_cod_data_source_file ja5b02313_si_002.cif
_cod_data_source_block GaPF-1
_cod_depositor_comments
;
The following automatic conversions were performed:

'_symmetry_cell_setting' value 'Monoclinic' changed to 'monoclinic'
according to
/usr/data/users/saulius/crontab/automatic-downloads/rss-feeds/ACS/lib/dictionaries/cif_core.dic
dictionary named 'cif_core.dic' version 2.4.2 from 2011-04-26.

Automatic conversion script
Id: cif_fix_values 3143 2015-03-26 13:38:13Z robertas 

 Adding full bibliography for 4123555--4123680.cif.
;
_cod_original_sg_symbol_H-M C2/c
_cod_database_code 4123555

loop_
_symmetry_equiv_pos_as_xyz
'x, y, z'
'-x, y, -z+1/2'
'x+1/2, y+1/2, z'
'-x+1/2, y+1/2, -z+1/2'
'-x, -y, -z'
'x, -y, z-1/2'
'-x+1/2, -y+1/2, -z'
'x+1/2, -y+1/2, z-1/2'

loop_
_atom_site_label
_atom_site_type_symbol
_atom_site_fract_x
_atom_site_fract_y
_atom_site_fract_z
_atom_site_U_iso_or_equiv
_atom_site_adp_type
_atom_site_occupancy
_atom_site_symmetry_multiplicity
_atom_site_calc_flag
_atom_site_refinement_flags
C1 C 0.4644(3) 0.2853(7) 0.5379(8) 0.056(2) Uani 1 1 d .
C2 C 0.4346(4) 0.1883(8) 0.4870(8) 0.062(3) Uani 1 1 d .
C3 C 0.3946(4) 0.1902(8) 0.3849(8) 0.076(3) Uani 1 1 d .
H3 H 0.3887 0.2518 0.3436 0.091 Uiso 1 1 calc R
C4 C 0.4445(4) 0.0937(8) 0.5428(8) 0.067(3) Uani 1 1 d .
H4 H 0.4722 0.0896 0.6117 0.081 Uiso 1 1 calc R
C5 C 0.3629(4) 0.1039(8) 0.3415(7) 0.070(3) Uani 1 1 d .
H5 H 0.3349 0.1089 0.2731 0.084 Uiso 1 1 calc R
C6 C 0.4141(4) 0.0050(8) 0.4983(8) 0.070(3) Uani 1 1 d .
H6 H 0.4221 -0.0582 0.5365 0.083 Uiso 1 1 calc R
C7 C 0.3718(4) 0.0097(8) 0.3976(8) 0.063(3) Uani 1 1 d .
C8 C 0.3343(4) -0.0838(8) 0.3427(8) 0.065(3) Uani 1 1 d .
C9 C 0.3571(5) -0.1254(10) 0.2545(11) 0.087(4) Uani 1 1 d .
C10 C 0.3368(5) -0.1732(9) 0.4233(11) 0.087(4) Uani 1 1 d .
C11 C 0.2727(4) -0.0467(7) 0.2962(8) 0.061(2) Uani 1 1 d .
C12 C 0.2502(4) 0.0094(8) 0.3658(8) 0.069(3) Uani 1 1 d .
H12 H 0.2726 0.0240 0.4382 0.082 Uiso 1 1 calc R
C13 C 0.2380(4) -0.0703(8) 0.1912(8) 0.077(3) Uani 1 1 d .
H13 H 0.2514 -0.1115 0.1443 0.092 Uiso 1 1 calc R
C14 C 0.1829(4) -0.0330(8) 0.1540(8) 0.070(3) Uani 1 1 d .
H14 H 0.1604 -0.0461 0.0813 0.084 Uiso 1 1 calc R
C15 C 0.1957(4) 0.0439(8) 0.3309(8) 0.067(3) Uani 1 1 d .
H15 H 0.1815 0.0818 0.3790 0.081 Uiso 1 1 calc R
C16 C 0.1621(4) 0.0223(7) 0.2243(7) 0.057(2) Uani 1 1 d .
C17 C 0.1016(4) 0.0569(7) 0.1857(7) 0.055(2) Uani 1 1 d .
F1 F 0.4128(2) -0.1413(5) 0.2910(6) 0.112(2) Uani 1 1 d .
F2 F 0.3491(2) -0.0582(5) 0.1686(6) 0.096(2) Uani 1 1 d .
F3 F 0.3342(2) -0.2152(5) 0.2078(6) 0.107(2) Uani 1 1 d .
F4 F 0.3851(3) -0.2250(5) 0.4572(6) 0.114(3) Uani 1 1 d .
F5 F 0.3267(3) -0.1402(5) 0.5174(6) 0.097(2) Uani 1 1 d .
F6 F 0.2972(3) -0.2447(5) 0.3803(6) 0.119(3) Uani 1 1 d .
Ga1 Ga 0.0000 0.09507(12) 0.2500 0.0522(9) Uani 1 2 d S
Ga2 Ga 0.0000 0.0000 0.0000 0.0543(9) Uani 1 2 d S
O1 O 0.4813(2) 0.2898(4) 0.6441(4) 0.0587(17) Uani 1 1 d .
O2 O 0.4703(3) 0.3554(5) 0.4721(5) 0.0657(19) Uani 1 1 d .
O3 O 0.0806(2) 0.0876(5) 0.2568(5) 0.0601(17) Uani 1 1 d .
O4 O 0.0768(2) 0.0481(5) 0.0830(5) 0.0642(18) Uani 1 1 d .
O5 O -0.0187(2) -0.0094(4) 0.1354(4) 0.0551(16) Uani 1 1 d .

loop_
_atom_site_aniso_label
_atom_site_aniso_U_11
_atom_site_aniso_U_22
_atom_site_aniso_U_33
_atom_site_aniso_U_23
_atom_site_aniso_U_13
_atom_site_aniso_U_12
C1 0.045(5) 0.066(6) 0.064(6) -0.001(5) 0.025(4) 0.003(5)
C2 0.056(6) 0.062(6) 0.061(6) -0.001(5) 0.009(4) -0.006(5)
C3 0.087(7) 0.072(7) 0.061(6) 0.003(5) 0.012(5) -0.011(6)
C4 0.051(5) 0.079(7) 0.063(6) -0.003(6) 0.004(4) -0.004(6)
C5 0.059(6) 0.077(7) 0.056(6) 0.002(5) -0.008(4) 0.006(6)
C6 0.069(6) 0.064(6) 0.070(6) -0.006(6) 0.014(5) -0.007(6)
C7 0.054(5) 0.062(6) 0.068(6) -0.006(5) 0.013(4) -0.004(5)
C8 0.056(5) 0.060(6) 0.071(6) -0.004(5) 0.011(5) 0.002(5)
C9 0.058(7) 0.084(9) 0.108(10) -0.026(8) 0.011(7) -0.005(7)
C10 0.082(8) 0.057(7) 0.108(10) -0.006(7) 0.009(7) -0.014(7)
C11 0.051(5) 0.062(6) 0.070(6) -0.001(5) 0.017(5) -0.003(5)
C12 0.057(6) 0.082(7) 0.065(6) -0.005(6) 0.015(5) 0.006(6)
C13 0.060(6) 0.093(8) 0.075(7) -0.015(6) 0.017(5) 0.005(6)
C14 0.052(6) 0.095(8) 0.061(6) -0.004(6) 0.014(5) -0.010(6)
C15 0.059(6) 0.088(7) 0.056(6) -0.012(5) 0.021(5) 0.010(5)
C16 0.049(5) 0.075(7) 0.050(5) -0.004(5) 0.017(4) -0.002(5)
C17 0.050(5) 0.068(6) 0.042(5) 0.006(4) 0.007(4) -0.017(5)
F1 0.057(4) 0.128(6) 0.142(6) -0.046(5) 0.016(4) 0.014(4)
F2 0.078(4) 0.116(5) 0.101(5) -0.030(4) 0.039(4) -0.010(4)
F3 0.082(4) 0.087(5) 0.144(6) -0.046(4) 0.023(4) 0.002(4)
F4 0.081(4) 0.071(4) 0.166(7) 0.012(4) 0.003(4) 0.015(4)
F5 0.092(5) 0.085(5) 0.109(5) 0.019(4) 0.023(4) -0.008(4)
F6 0.100(5) 0.068(4) 0.165(7) 0.000(4) 0.009(5) -0.026(4)
Ga1 0.0521(12) 0.0608(13) 0.0427(11) 0.000 0.0134(7) 0.000
Ga2 0.0527(11) 0.0646(13) 0.0426(11) 0.0007(8) 0.0106(7) 0.0023(8)
O1 0.067(4) 0.067(4) 0.042(3) -0.006(3) 0.016(3) -0.003(3)
O2 0.077(4) 0.066(4) 0.054(4) 0.005(3) 0.020(3) -0.008(4)
O3 0.047(3) 0.085(5) 0.047(4) -0.005(3) 0.013(3) 0.001(3)
O4 0.053(4) 0.092(5) 0.047(4) 0.000(3) 0.015(3) 0.001(3)
O5 0.055(3) 0.064(4) 0.043(3) -0.003(3) 0.010(3) -0.003(3)

loop_
_atom_type_symbol
_atom_type_description
_atom_type_scat_dispersion_real
_atom_type_scat_dispersion_imag
_atom_type_scat_source
C C 0.0181 0.0091 'International Tables Vol C Tables 4.2.6.8 and 6.1.1.4'
H H 0.0000 0.0000 'International Tables Vol C Tables 4.2.6.8 and 6.1.1.4'
F F 0.0727 0.0534 'International Tables Vol C Tables 4.2.6.8 and 6.1.1.4'
Ga Ga -1.2846 0.7763 'International Tables Vol C Tables 4.2.6.8 and 6.1.1.4'
O O 0.0492 0.0322 'International Tables Vol C Tables 4.2.6.8 and 6.1.1.4'

loop_
_geom_angle_atom_site_label_1
_geom_angle_atom_site_label_2
_geom_angle_atom_site_label_3
_geom_angle
_geom_angle_site_symmetry_1
_geom_angle_site_symmetry_3
O2 C1 O1 126.3(9) . .
O2 C1 C2 117.0(8) . .
O1 C1 C2 116.8(8) . .
C3 C2 C4 117.3(9) . .
C3 C2 C1 121.1(9) . .
C4 C2 C1 121.5(8) . .
C2 C3 C5 121.9(9) . .
C2 C3 H3 119.1 . .
C5 C3 H3 119.1 . .
C2 C4 C6 121.4(9) . .
C2 C4 H4 119.3 . .
C6 C4 H4 119.3 . .
C3 C5 C7 121.0(8) . .
C3 C5 H5 119.5 . .
C7 C5 H5 119.5 . .
C7 C6 C4 120.4(10) . .
C7 C6 H6 119.8 . .
C4 C6 H6 119.8 . .
C6 C7 C5 117.9(9) . .
C6 C7 C8 124.4(9) . .
C5 C7 C8 117.7(8) . .
C9 C8 C10 106.7(10) . .
C9 C8 C11 113.3(8) . .
C10 C8 C11 108.2(8) . .
C9 C8 C7 106.6(8) . .
C10 C8 C7 112.9(8) . .
C11 C8 C7 109.3(8) . .
F3 C9 F1 106.2(9) . .
F3 C9 F2 104.9(10) . .
F1 C9 F2 104.3(10) . .
F3 C9 C8 114.9(10) . .
F1 C9 C8 113.4(10) . .
F2 C9 C8 112.2(9) . .
F4 C10 F6 106.2(9) . .
F4 C10 F5 105.9(10) . .
F6 C10 F5 104.5(10) . .
F4 C10 C8 115.6(10) . .
F6 C10 C8 111.9(10) . .
F5 C10 C8 112.0(9) . .
C13 C11 C12 117.8(9) . .
C13 C11 C8 123.7(9) . .
C12 C11 C8 118.4(9) . .
C15 C12 C11 121.7(9) . .
C15 C12 H12 119.1 . .
C11 C12 H12 119.1 . .
C11 C13 C14 120.7(10) . .
C11 C13 H13 119.7 . .
C14 C13 H13 119.7 . .
C16 C14 C13 119.9(9) . .
C16 C14 H14 120.0 . .
C13 C14 H14 120.0 . .
C12 C15 C16 119.6(9) . .
C12 C15 H15 120.2 . .
C16 C15 H15 120.2 . .
C14 C16 C15 120.1(9) . .
C14 C16 C17 119.6(8) . .
C15 C16 C17 120.2(8) . .
O3 C17 O4 126.2(8) . .
O3 C17 C16 118.1(7) . .
O4 C17 C16 115.6(8) . .
O5 Ga1 O5 91.8(3) . 2
O5 Ga1 O1 174.9(2) . 7_556
O5 Ga1 O1 93.3(2) 2 7_556
O5 Ga1 O1 93.3(2) . 8_455
O5 Ga1 O1 174.9(2) 2 8_455
O1 Ga1 O1 81.7(3) 7_556 8_455
O5 Ga1 O3 90.3(2) . .
O5 Ga1 O3 85.9(2) 2 .
O1 Ga1 O3 89.0(2) 7_556 .
O1 Ga1 O3 95.1(2) 8_455 .
O5 Ga1 O3 85.9(2) . 2
O5 Ga1 O3 90.3(2) 2 2
O1 Ga1 O3 95.1(2) 7_556 2
O1 Ga1 O3 89.0(2) 8_455 2
O3 Ga1 O3 174.5(4) . 2
O5 Ga2 O5 180.0(3) 5 .
O5 Ga2 O4 89.1(2) 5 .
O5 Ga2 O4 90.9(2) . .
O5 Ga2 O4 90.9(2) 5 5
O5 Ga2 O4 89.1(2) . 5
O4 Ga2 O4 180.0(6) . 5
O5 Ga2 O2 88.1(2) 5 8_455
O5 Ga2 O2 91.9(2) . 8_455
O4 Ga2 O2 93.1(3) . 8_455
O4 Ga2 O2 86.9(3) 5 8_455
O5 Ga2 O2 91.9(2) 5 4_545
O5 Ga2 O2 88.1(2) . 4_545
O4 Ga2 O2 86.9(3) . 4_545
O4 Ga2 O2 93.1(3) 5 4_545
O2 Ga2 O2 180.0(4) 8_455 4_545
C1 O1 Ga1 133.4(6) . 7_556
C1 O2 Ga2 131.3(6) . 4
C17 O3 Ga1 129.6(6) . .
C17 O4 Ga2 131.4(6) . .
Ga2 O5 Ga1 124.1(3) . .

loop_
_geom_bond_atom_site_label_1
_geom_bond_atom_site_label_2
_geom_bond_distance
_geom_bond_site_symmetry_2
C1 O2 1.262(10) .
C1 O1 1.276(10) .
C1 C2 1.484(12) .
C2 C3 1.365(12) .
C2 C4 1.382(12) .
C3 C5 1.370(12) .
C3 H3 0.9300 .
C4 C6 1.384(12) .
C4 H4 0.9300 .
C5 C7 1.379(12) .
C5 H5 0.9300 .
C6 C7 1.378(12) .
C6 H6 0.9300 .
C7 C8 1.546(12) .
C8 C9 1.500(14) .
C8 C10 1.518(14) .
C8 C11 1.546(12) .
C9 F3 1.335(11) .
C9 F1 1.343(12) .
C9 F2 1.348(13) .
C10 F4 1.330(12) .
C10 F6 1.334(11) .
C10 F5 1.358(13) .
C11 C13 1.374(12) .
C11 C12 1.384(12) .
C12 C15 1.373(11) .
C12 H12 0.9300 .
C13 C14 1.399(12) .
C13 H13 0.9300 .
C14 C16 1.359(12) .
C14 H14 0.9300 .
C15 C16 1.375(11) .
C15 H15 0.9300 .
C16 C17 1.509(12) .
C17 O3 1.239(10) .
C17 O4 1.257(9) .
Ga1 O5 1.916(5) .
Ga1 O5 1.916(5) 2
Ga1 O1 1.945(6) 7_556
Ga1 O1 1.945(6) 8_455
Ga1 O3 2.000(5) .
Ga1 O3 2.000(5) 2
Ga2 O5 1.914(5) 5
Ga2 O5 1.914(5) .
Ga2 O4 1.981(6) .
Ga2 O4 1.981(6) 5
Ga2 O2 1.982(6) 8_455
Ga2 O2 1.982(6) 4_545
O1 Ga1 1.945(6) 7_556
O2 Ga2 1.982(6) 4

loop_
_geom_torsion_atom_site_label_1
_geom_torsion_atom_site_label_2
_geom_torsion_atom_site_label_3
_geom_torsion_atom_site_label_4
_geom_torsion
_geom_torsion_site_symmetry_1
_geom_torsion_site_symmetry_4
O2 C1 C2 C3 -29.3(13) . .
O1 C1 C2 C3 150.4(9) . .
O2 C1 C2 C4 153.6(9) . .
O1 C1 C2 C4 -26.7(13) . .
C4 C2 C3 C5 3.8(15) . .
C1 C2 C3 C5 -173.4(9) . .
C3 C2 C4 C6 -1.6(15) . .
C1 C2 C4 C6 175.6(8) . .
C2 C3 C5 C7 -2.8(16) . .
C2 C4 C6 C7 -1.7(15) . .
C4 C6 C7 C5 2.7(15) . .
C4 C6 C7 C8 -178.0(9) . .
C3 C5 C7 C6 -0.6(15) . .
C3 C5 C7 C8 -179.9(9) . .
C6 C7 C8 C9 -100.6(11) . .
C5 C7 C8 C9 78.6(11) . .
C6 C7 C8 C10 16.1(14) . .
C5 C7 C8 C10 -164.6(9) . .
C6 C7 C8 C11 136.6(10) . .
C5 C7 C8 C11 -44.2(12) . .
C10 C8 C9 F3 50.8(12) . .
C11 C8 C9 F3 -68.1(13) . .
C7 C8 C9 F3 171.6(9) . .
C10 C8 C9 F1 -71.6(12) . .
C11 C8 C9 F1 169.5(9) . .
C7 C8 C9 F1 49.2(13) . .
C10 C8 C9 F2 170.5(8) . .
C11 C8 C9 F2 51.6(12) . .
C7 C8 C9 F2 -68.7(11) . .
C9 C8 C10 F4 47.6(12) . .
C11 C8 C10 F4 169.8(9) . .
C7 C8 C10 F4 -69.2(13) . .
C9 C8 C10 F6 -74.2(12) . .
C11 C8 C10 F6 48.0(13) . .
C7 C8 C10 F6 169.1(9) . .
C9 C8 C10 F5 169.0(9) . .
C11 C8 C10 F5 -68.9(10) . .
C7 C8 C10 F5 52.2(12) . .
C9 C8 C11 C13 14.0(14) . .
C10 C8 C11 C13 -104.0(11) . .
C7 C8 C11 C13 132.8(10) . .
C9 C8 C11 C12 -169.1(9) . .
C10 C8 C11 C12 72.9(11) . .
C7 C8 C11 C12 -50.4(11) . .
C13 C11 C12 C15 -2.2(15) . .
C8 C11 C12 C15 -179.3(9) . .
C12 C11 C13 C14 3.9(15) . .
C8 C11 C13 C14 -179.2(9) . .
C11 C13 C14 C16 -3.7(15) . .
C11 C12 C15 C16 0.3(15) . .
C13 C14 C16 C15 1.6(15) . .
C13 C14 C16 C17 -176.5(9) . .
C12 C15 C16 C14 0.0(15) . .
C12 C15 C16 C17 178.2(9) . .
C14 C16 C17 O3 165.3(9) . .
C15 C16 C17 O3 -12.9(13) . .
C14 C16 C17 O4 -12.2(13) . .
C15 C16 C17 O4 169.6(9) . .
O2 C1 O1 Ga1 22.0(13) . 7_556
C2 C1 O1 Ga1 -157.7(6) . 7_556
O1 C1 O2 Ga2 -6.2(13) . 4
C2 C1 O2 Ga2 173.5(6) . 4
O4 C17 O3 Ga1 19.4(14) . .
C16 C17 O3 Ga1 -157.9(6) . .
O5 Ga1 O3 C17 22.4(8) . .
O5 Ga1 O3 C17 114.2(8) 2 .
O1 Ga1 O3 C17 -152.5(8) 7_556 .
O1 Ga1 O3 C17 -70.9(8) 8_455 .
O3 Ga1 O3 C17 68.2(8) 2 .
O3 C17 O4 Ga2 -38.6(15) . .
C16 C17 O4 Ga2 138.7(7) . .
O5 Ga2 O4 C17 -174.2(9) 5 .
O5 Ga2 O4 C17 5.8(9) . .
O4 Ga2 O4 C17 -43(45) 5 .
O2 Ga2 O4 C17 97.7(9) 8_455 .
O2 Ga2 O4 C17 -82.3(9) 4_545 .
O5 Ga2 O5 Ga1 -154(86) 5 .
O4 Ga2 O5 Ga1 44.2(4) . .
O4 Ga2 O5 Ga1 -135.8(4) 5 .
O2 Ga2 O5 Ga1 -48.9(4) 8_455 .
O2 Ga2 O5 Ga1 131.1(4) 4_545 .
O5 Ga1 O5 Ga2 -139.7(4) 2 .
O1 Ga1 O5 Ga2 29(3) 7_556 .
O1 Ga1 O5 Ga2 41.3(3) 8_455 .
O3 Ga1 O5 Ga2 -53.8(3) . .
O3 Ga1 O5 Ga2 130.2(4) 2 .
